data_1506206
loop_
_publ_author_name
'Yeager, Adam R.'
'Min, Geanna K.'
'Porco, Jr, John A'
'Schaus, Scott E.'

_publ_section_title
;
 Exploring skeletal diversity via ring contraction of glycal-derived
 scaffolds.
;
_journal_issue 22
_journal_name_full 'Organic letters'
_journal_page_first 5065
_journal_page_last 5068
_journal_paper_doi 10.1021/ol0618252
_journal_volume 8
_journal_year 2006
_chemical_formula_sum 'C26 H23 Br O5'
_chemical_formula_weight 495.35
_chemical_name_systematic
; 
 ? 
;
_space_group_IT_number 4
_symmetry_cell_setting monoclinic
_symmetry_space_group_name_Hall 'P 2yb'
_symmetry_space_group_name_H-M 'P 1 21 1'
_atom_sites_solution_hydrogens mixed
_atom_sites_solution_primary direct
_atom_sites_solution_secondary difmap
_audit_creation_method SHELXL-97
_cell_angle_alpha 90.00
_cell_angle_beta 110.015(7)
_cell_angle_gamma 90.00
_cell_formula_units_Z 2
_cell_length_a 13.1894(18)
_cell_length_b 5.1990(10)
_cell_length_c 17.152(3)
_cell_measurement_reflns_used 2492
_cell_measurement_temperature 173(2)
_cell_measurement_theta_max 22.87
_cell_measurement_theta_min 2.53
_cell_volume 1105.1(3)
_computing_cell_refinement 'Bruker SAINT+'
_computing_data_collection 'Bruker Apex2'
_computing_data_reduction 'Bruker SAINT+'
_computing_molecular_graphics 'Bruker SHELXTL'
_computing_publication_material 'Bruker SHELXTL'
_computing_structure_refinement 'SHELXL-97 (Sheldrick, 1997)'
_computing_structure_solution 'SHELXS-97 (Sheldrick, 1990)'
_diffrn_ambient_temperature 173(2)
_diffrn_measured_fraction_theta_full 0.975
_diffrn_measured_fraction_theta_max 0.975
_diffrn_measurement_device_type 'Bruker X8 APEX II diffractometer'
_diffrn_measurement_method 'phi and omega scans'
_diffrn_radiation_monochromator graphite
_diffrn_radiation_source 'fine-focus sealed tube'
_diffrn_radiation_type MoK\a
_diffrn_radiation_wavelength 0.71073
_diffrn_reflns_av_R_equivalents 0.0515
_diffrn_reflns_av_sigmaI/netI 0.0764
_diffrn_reflns_limit_h_max 14
_diffrn_reflns_limit_h_min -13
_diffrn_reflns_limit_k_max 5
_diffrn_reflns_limit_k_min -5
_diffrn_reflns_limit_l_max 19
_diffrn_reflns_limit_l_min -18
_diffrn_reflns_number 8090
_diffrn_reflns_theta_full 23.25
_diffrn_reflns_theta_max 23.25
_diffrn_reflns_theta_min 2.39
_exptl_absorpt_coefficient_mu 1.896
_exptl_absorpt_correction_T_max 0.9631
_exptl_absorpt_correction_T_min 0.2529
_exptl_absorpt_correction_type 'semiempirical by SADABS'
_exptl_crystal_colour colourless
_exptl_crystal_density_diffrn 1.489
_exptl_crystal_density_meas 0
_exptl_crystal_density_method 'not measured'
_exptl_crystal_description needle
_exptl_crystal_F_000 508
_exptl_crystal_size_max 1.00
_exptl_crystal_size_mid 0.10
_exptl_crystal_size_min 0.02
_refine_diff_density_max 0.872
_refine_diff_density_min -0.401
_refine_diff_density_rms 0.064
_refine_ls_abs_structure_details 'Flack H D (1983), Acta Cryst. A39, 876-881'
_refine_ls_abs_structure_Flack 0.021(11)
_refine_ls_extinction_method none
_refine_ls_goodness_of_fit_ref 0.979
_refine_ls_hydrogen_treatment mixed
_refine_ls_matrix_type full
_refine_ls_number_parameters 370
_refine_ls_number_reflns 3034
_refine_ls_number_restraints 1
_refine_ls_restrained_S_all 0.979
_refine_ls_R_factor_all 0.0514
_refine_ls_R_factor_gt 0.0388
_refine_ls_shift/su_max 0.008
_refine_ls_shift/su_mean 0.001
_refine_ls_structure_factor_coef Fsqd
_refine_ls_weighting_details 'calc w=1/[\s^2^(Fo^2^)+(0.0365P)^2^+0.0000P] where P=(Fo^2^+2Fc^2^)/3'
_refine_ls_weighting_scheme calc
_refine_ls_wR_factor_gt 0.0816
_refine_ls_wR_factor_ref 0.0857
_reflns_number_gt 2590
_reflns_number_total 3034
_reflns_threshold_expression >2sigma(I)
_cod_data_source_file ol0618252si20060724_122752.cif
_cod_data_source_block porco41
_cod_depositor_comments
;
The following automatic conversions were performed:

'_symmetry_cell_setting' value 'Monoclinic' changed to 'monoclinic'
according to /home/saulius/struct/CIF-dictionaries/cif_core.dic
dictionary named 'cif_core.dic' version 2.4.1 from 2010-06-29.

Automatic conversion script
Id: cif_fix_values 1715 2011-07-08 13:25:40Z adriana 
;
_cod_original_sg_symbol_H-M P2(1)
_cod_database_code 1506206

loop_
_symmetry_equiv_pos_as_xyz
'x, y, z'
'-x, y+1/2, -z'

loop_
_atom_site_label
_atom_site_type_symbol
_atom_site_fract_x
_atom_site_fract_y
_atom_site_fract_z
_atom_site_U_iso_or_equiv
_atom_site_adp_type
_atom_site_occupancy
_atom_site_symmetry_multiplicity
_atom_site_calc_flag
_atom_site_refinement_flags
Br1 Br 0.19758(3) 0.06252(11) 0.62419(3) 0.03624(19) Uani 1 1 d .
O1 O -0.1072(3) 1.1408(6) 0.9596(2) 0.0319(10) Uani 1 1 d .
O2 O -0.0656(3) 0.9035(6) 0.7929(2) 0.0273(9) Uani 1 1 d .
O3 O -0.1476(3) 1.0027(7) 0.6580(2) 0.0386(12) Uani 1 1 d .
O4 O -0.2648(3) 0.7511(6) 0.7904(2) 0.0287(9) Uani 1 1 d .
O5 O -0.6583(3) 0.7718(7) 0.5321(2) 0.0344(10) Uani 1 1 d .
C1 C -0.0583(4) 1.2058(12) 0.9005(4) 0.0343(14) Uani 1 1 d .
C2 C -0.1274(4) 1.1035(11) 0.8161(3) 0.0263(13) Uani 1 1 d .
C3 C -0.2228(4) 0.9778(10) 0.8353(3) 0.0249(14) Uani 1 1 d .
C4 C -0.1734(4) 0.9168(11) 0.9272(4) 0.0292(14) Uani 1 1 d .
C5 C -0.0838(4) 0.8770(10) 0.7119(3) 0.0238(12) Uani 1 1 d .
C6 C -0.0166(4) 0.6698(9) 0.6940(3) 0.0227(12) Uani 1 1 d .
C7 C -0.0326(4) 0.6164(10) 0.6122(3) 0.0238(14) Uani 1 1 d .
C8 C 0.0295(4) 0.4299(11) 0.5906(4) 0.0296(13) Uani 1 1 d .
C9 C 0.1094(4) 0.3087(10) 0.6535(3) 0.0264(13) Uani 1 1 d .
C10 C 0.1287(4) 0.3566(11) 0.7363(4) 0.0291(13) Uani 1 1 d .
C11 C 0.0641(3) 0.5411(14) 0.7567(3) 0.0282(11) Uani 1 1 d .
C12 C -0.2502(4) 0.8835(11) 0.9729(3) 0.0282(13) Uani 1 1 d .
C13 C -0.2597(4) 0.6705(12) 1.0117(3) 0.0297(14) Uani 1 1 d .
C14 C -0.3300(4) 0.6256(8) 1.0610(3) 0.0227(13) Uani 1 1 d .
C15 C -0.3120(4) 0.4139(11) 1.1136(4) 0.0305(14) Uani 1 1 d .
C16 C -0.3717(5) 0.3796(13) 1.1661(4) 0.0382(16) Uani 1 1 d .
C17 C -0.4507(4) 0.5549(16) 1.1653(3) 0.0339(12) Uani 1 1 d .
C18 C -0.4705(4) 0.7609(11) 1.1124(4) 0.0319(14) Uani 1 1 d .
C19 C -0.4120(4) 0.7982(11) 1.0598(3) 0.0281(13) Uani 1 1 d .
C20 C -0.3636(4) 0.7744(9) 0.7239(3) 0.0247(12) Uani 1 1 d .
C21 C -0.4409(4) 0.5838(14) 0.7188(3) 0.0295(12) Uani 1 1 d .
C22 C -0.5386(4) 0.5920(14) 0.6545(3) 0.0311(14) Uani 1 1 d .
C23 C -0.5591(4) 0.7839(10) 0.5947(3) 0.0292(13) Uani 1 1 d .
C24 C -0.4830(4) 0.9709(10) 0.5995(4) 0.0317(15) Uani 1 1 d .
C25 C -0.3833(4) 0.9635(10) 0.6652(3) 0.0295(14) Uani 1 1 d .
C26 C -0.6799(4) 0.9614(11) 0.4689(3) 0.0363(15) Uani 1 1 d .
H26A H -0.6837 1.1311 0.4926 0.054 Uiso 1 1 calc R
H26B H -0.7489 0.9232 0.4253 0.054 Uiso 1 1 calc R
H26C H -0.6221 0.9607 0.4451 0.054 Uiso 1 1 calc R
H11 H 0.078(3) 0.542(12) 0.819(3) 0.021(11) Uiso 1 1 d .
H12 H -0.286(4) 1.058(15) 0.978(3) 0.043(13) Uiso 1 1 d .
H17 H -0.495(4) 0.552(15) 1.206(3) 0.054(14) Uiso 1 1 d .
H24 H -0.501(4) 1.122(10) 0.559(3) 0.030(15) Uiso 1 1 d .
H2 H -0.145(3) 1.236(9) 0.774(3) 0.011(12) Uiso 1 1 d .
H8 H 0.018(3) 0.417(8) 0.532(3) 0.017(13) Uiso 1 1 d .
H22 H -0.581(4) 0.469(10) 0.653(3) 0.027(16) Uiso 1 1 d .
H21 H -0.426(4) 0.471(10) 0.758(3) 0.026(16) Uiso 1 1 d .
H10 H 0.186(4) 0.287(10) 0.778(3) 0.036(16) Uiso 1 1 d .
H15 H -0.260(4) 0.295(10) 1.114(3) 0.028(15) Uiso 1 1 d .
H13 H -0.220(3) 0.549(10) 1.013(2) 0.001(11) Uiso 1 1 d .
H7 H -0.099(4) 0.714(10) 0.560(3) 0.042(15) Uiso 1 1 d .
H3 H -0.274(4) 1.089(12) 0.836(3) 0.027(14) Uiso 1 1 d .
H19 H -0.423(4) 0.933(9) 1.021(3) 0.032(15) Uiso 1 1 d .
H4 H -0.132(3) 0.768(9) 0.933(2) 0.003(11) Uiso 1 1 d .
H25 H -0.334(4) 1.090(13) 0.661(3) 0.035(14) Uiso 1 1 d .
H18 H -0.525(4) 0.901(10) 1.111(3) 0.030(14) Uiso 1 1 d .
H1B H 0.010(4) 1.123(9) 0.913(3) 0.024(13) Uiso 1 1 d .
H1A H -0.057(4) 1.402(12) 0.907(3) 0.053(18) Uiso 1 1 d .
H16 H -0.354(4) 0.258(11) 1.202(3) 0.042(18) Uiso 1 1 d .

loop_
_atom_site_aniso_label
_atom_site_aniso_U_11
_atom_site_aniso_U_22
_atom_site_aniso_U_33
_atom_site_aniso_U_23
_atom_site_aniso_U_13
_atom_site_aniso_U_12
Br1 0.0276(3) 0.0402(3) 0.0397(3) -0.0047(4) 0.0099(2) 0.0069(3)
O1 0.0237(18) 0.038(3) 0.031(2) -0.0087(17) 0.0051(17) -0.0022(16)
O2 0.0221(19) 0.033(2) 0.026(2) -0.0023(17) 0.0075(17) 0.0057(17)
O3 0.0314(18) 0.052(3) 0.031(2) 0.008(2) 0.0085(17) 0.013(2)
O4 0.0230(19) 0.026(2) 0.031(2) -0.0023(17) 0.0018(17) 0.0024(15)
O5 0.0151(18) 0.043(2) 0.038(2) -0.006(2) 0.0005(18) -0.0035(16)
C1 0.020(3) 0.043(4) 0.042(4) -0.015(3) 0.013(3) -0.002(3)
C2 0.029(3) 0.019(4) 0.032(3) -0.003(3) 0.011(2) 0.003(3)
C3 0.019(3) 0.031(3) 0.025(3) -0.002(2) 0.007(2) 0.007(2)
C4 0.027(3) 0.029(3) 0.027(4) -0.006(3) 0.004(3) 0.005(3)
C5 0.019(3) 0.030(3) 0.023(3) 0.002(3) 0.008(3) -0.001(2)
C6 0.016(2) 0.029(3) 0.024(3) 0.002(2) 0.007(2) -0.003(2)
C7 0.021(2) 0.029(4) 0.022(3) 0.005(3) 0.008(2) 0.003(2)
C8 0.027(3) 0.043(3) 0.018(4) -0.003(3) 0.007(3) -0.005(3)
C9 0.021(3) 0.027(3) 0.033(4) 0.000(3) 0.012(3) 0.003(2)
C10 0.025(3) 0.032(3) 0.026(4) -0.001(3) 0.002(3) 0.006(3)
C11 0.025(2) 0.037(3) 0.021(3) 0.000(4) 0.006(2) -0.001(3)
C12 0.027(3) 0.028(4) 0.027(3) -0.003(3) 0.007(3) 0.008(3)
C13 0.018(3) 0.027(3) 0.036(4) -0.004(3) -0.001(3) 0.008(3)
C14 0.021(2) 0.022(4) 0.018(3) -0.005(2) -0.002(2) -0.004(2)
C15 0.026(3) 0.029(3) 0.033(4) -0.001(3) 0.006(3) -0.004(3)
C16 0.051(4) 0.032(4) 0.025(4) 0.004(3) 0.005(3) -0.005(3)
C17 0.036(3) 0.035(3) 0.030(3) 0.003(4) 0.011(2) -0.005(4)
C18 0.028(3) 0.032(3) 0.035(4) -0.010(3) 0.010(3) -0.006(3)
C19 0.032(3) 0.023(3) 0.027(3) 0.003(3) 0.007(3) -0.004(2)
C20 0.019(3) 0.024(3) 0.029(3) -0.008(3) 0.006(3) 0.002(2)
C21 0.030(3) 0.030(3) 0.031(3) 0.002(4) 0.014(3) 0.005(3)
C22 0.025(3) 0.026(4) 0.042(3) -0.004(3) 0.012(3) -0.011(3)
C23 0.016(3) 0.030(3) 0.040(4) -0.011(3) 0.008(3) -0.002(2)
C24 0.027(3) 0.030(3) 0.032(4) 0.003(3) 0.001(3) 0.002(2)
C25 0.023(3) 0.032(3) 0.031(3) 0.005(2) 0.006(3) -0.005(2)
C26 0.025(3) 0.044(4) 0.033(4) -0.005(3) 0.000(3) 0.005(2)

loop_
_atom_type_symbol
_atom_type_description
_atom_type_scat_dispersion_real
_atom_type_scat_dispersion_imag
_atom_type_scat_source
C C 0.0033 0.0016 'International Tables Vol C Tables 4.2.6.8 and 6.1.1.4'
H H 0.0000 0.0000 'International Tables Vol C Tables 4.2.6.8 and 6.1.1.4'
O O 0.0106 0.0060 'International Tables Vol C Tables 4.2.6.8 and 6.1.1.4'
Br Br -0.2901 2.4595 'International Tables Vol C Tables 4.2.6.8 and 6.1.1.4'

loop_
_geom_angle_atom_site_label_1
_geom_angle_atom_site_label_2
_geom_angle_atom_site_label_3
_geom_angle
C1 O1 C4 106.2(4)
C5 O2 C2 116.1(4)
C20 O4 C3 116.7(4)
C23 O5 C26 116.9(4)
O1 C1 C2 109.1(4)
O2 C2 C1 107.5(4)
O2 C2 C3 109.1(4)
C1 C2 C3 102.2(4)
O4 C3 C4 109.9(4)
O4 C3 C2 115.5(4)
C4 C3 C2 102.6(4)
O1 C4 C12 108.7(4)
O1 C4 C3 102.6(4)
C12 C4 C3 116.3(4)
O3 C5 O2 124.9(5)
O3 C5 C6 122.7(5)
O2 C5 C6 112.4(4)
C7 C6 C11 120.0(5)
C7 C6 C5 117.5(4)
C11 C6 C5 122.4(5)
C6 C7 C8 120.8(5)
C9 C8 C7 118.1(5)
C8 C9 C10 123.2(5)
C8 C9 Br1 118.2(4)
C10 C9 Br1 118.6(4)
C9 C10 C11 117.8(5)
C6 C11 C10 120.1(5)
C13 C12 C4 124.2(5)
C12 C13 C14 127.5(5)
C15 C14 C19 118.4(5)
C15 C14 C13 119.8(5)
C19 C14 C13 121.7(5)
C14 C15 C16 120.8(6)
C17 C16 C15 120.0(6)
C16 C17 C18 119.6(5)
C17 C18 C19 121.2(5)
C18 C19 C14 120.0(5)
C25 C20 C21 120.7(5)
C25 C20 O4 123.2(5)
C21 C20 O4 116.0(5)
C22 C21 C20 119.2(6)
C21 C22 C23 120.3(6)
C24 C23 O5 123.7(5)
C24 C23 C22 120.5(5)
O5 C23 C22 115.8(5)
C23 C24 C25 119.3(5)
C20 C25 C24 120.0(5)

loop_
_geom_bond_atom_site_label_1
_geom_bond_atom_site_label_2
_geom_bond_distance
Br1 C9 1.909(5)
O1 C1 1.417(7)
O1 C4 1.448(6)
O2 C5 1.334(6)
O2 C2 1.457(6)
O3 C5 1.208(6)
O4 C20 1.412(6)
O4 C3 1.413(6)
O5 C23 1.381(6)
O5 C26 1.420(6)
C1 C2 1.519(7)
C2 C3 1.551(7)
C3 C4 1.520(8)
C4 C12 1.488(7)
C5 C6 1.492(7)
C6 C7 1.374(6)
C6 C11 1.398(7)
C7 C8 1.398(7)
C8 C9 1.376(7)
C9 C10 1.377(7)
C10 C11 1.404(8)
C12 C13 1.319(8)
C13 C14 1.472(7)
C14 C15 1.392(7)
C14 C19 1.401(7)
C15 C16 1.395(8)
C16 C17 1.381(9)
C17 C18 1.371(9)
C18 C19 1.386(7)
C20 C25 1.367(7)
C20 C21 1.403(8)
C21 C22 1.381(7)
C22 C23 1.390(8)
C23 C24 1.380(7)
C24 C25 1.409(8)

loop_
_cod_related_entry_id
_cod_related_entry_database
_cod_related_entry_code
1 ChemSpider 21199684
